data_7026864
loop_
_publ_author_name
'Khairul, Wan M.'
'Fox, Mark A.'
'Schauer, Phil A.'
'Yufit, Dmitry S.'
'Albesa-Jov\'e, David'
'Howard, Judith A. K.'
'Low, Paul J.'

_publ_section_title
;
 The electronic structures of diruthenium complexes containing an
 oligo(phenylene ethynylene) bridging ligand, and some related molecular
 structures.
;
_journal_issue 48
_journal_name_full 'Dalton transactions (Cambridge, England : 2003)'
_journal_page_first 11605
_journal_page_last 11615
_journal_paper_doi 10.1039/c0dt00809e
_journal_volume 39
_journal_year 2010
_chemical_formula_moiety 'C28 H18 O2'
_chemical_formula_sum 'C28 H18 O2'
_chemical_formula_weight 386.42
_chemical_name_systematic
;
?
;
_space_group_IT_number 14
_symmetry_cell_setting monoclinic
_symmetry_Int_Tables_number 14
_symmetry_space_group_name_Hall '-P 2ybc'
_symmetry_space_group_name_H-M 'P 1 21/c 1'
_atom_sites_solution_hydrogens geom
_atom_sites_solution_primary direct
_atom_sites_solution_secondary difmap
_audit_creation_method SHELXL-97
_cell_angle_alpha 90.00
_cell_angle_beta 115.26(1)
_cell_angle_gamma 90.00
_cell_formula_units_Z 2
_cell_length_a 12.0449(3)
_cell_length_b 7.1061(2)
_cell_length_c 12.6949(3)
_cell_measurement_reflns_used 5642
_cell_measurement_temperature 120(2)
_cell_measurement_theta_max 33.19
_cell_measurement_theta_min 3.23
_cell_volume 982.69(9)
_computing_cell_refinement 'SAINT Ver. 6.45 (Bruker-AXS, 2003)'
_computing_data_collection 'SMART Ver. 5.630 (Bruker-AXS, 2003)'
_computing_data_reduction 'SAINT Ver. 6.45'
_computing_molecular_graphics 'SHELXTL Ver. 6.14'
_computing_publication_material 'SHELXTL Ver. 6.14'
_computing_structure_refinement 'SHELXTL Ver. 6.14'
_computing_structure_solution 'SHELXTL Ver. 6.14 (Bruker-AXS, 2003)'
_diffrn_ambient_temperature 120(2)
_diffrn_measured_fraction_theta_full 0.999
_diffrn_measured_fraction_theta_max 0.999
_diffrn_measurement_device_type 'Bruker SMART CCD 6000'
_diffrn_measurement_method '0.30\% \w scans'
_diffrn_radiation_monochromator graphite
_diffrn_radiation_source 'fine-focus sealed tube'
_diffrn_radiation_type Mo-K\a
_diffrn_radiation_wavelength 0.71073
_diffrn_reflns_av_R_equivalents 0.0351
_diffrn_reflns_av_sigmaI/netI 0.0228
_diffrn_reflns_limit_h_max 15
_diffrn_reflns_limit_h_min -15
_diffrn_reflns_limit_k_max 9
_diffrn_reflns_limit_k_min -9
_diffrn_reflns_limit_l_max 16
_diffrn_reflns_limit_l_min -16
_diffrn_reflns_number 12310
_diffrn_reflns_theta_full 27.99
_diffrn_reflns_theta_max 27.99
_diffrn_reflns_theta_min 1.87
_diffrn_standards_number 0
_exptl_absorpt_coefficient_mu 0.081
_exptl_absorpt_correction_type none
_exptl_crystal_colour colourless
_exptl_crystal_density_diffrn 1.306
_exptl_crystal_density_method 'not measured'
_exptl_crystal_description plate
_exptl_crystal_F_000 404
_exptl_crystal_size_max 0.24
_exptl_crystal_size_mid 0.22
_exptl_crystal_size_min 0.10
_refine_diff_density_max 0.476
_refine_diff_density_min -0.197
_refine_diff_density_rms 0.053
_refine_ls_extinction_method none
_refine_ls_goodness_of_fit_ref 1.064
_refine_ls_hydrogen_treatment refall
_refine_ls_matrix_type full
_refine_ls_number_parameters 172
_refine_ls_number_reflns 2380
_refine_ls_number_restraints 0
_refine_ls_restrained_S_all 1.064
_refine_ls_R_factor_all 0.0538
_refine_ls_R_factor_gt 0.0455
_refine_ls_shift/su_max 0.000
_refine_ls_shift/su_mean 0.000
_refine_ls_structure_factor_coef Fsqd
_refine_ls_weighting_details 'calc w=1/[\s^2^(Fo^2^)+(0.0900P)^2^+0.2000P] where P=(Fo^2^+2Fc^2^)/3'
_refine_ls_weighting_scheme calc
_refine_ls_wR_factor_gt 0.1333
_refine_ls_wR_factor_ref 0.1405
_reflns_number_gt 1987
_reflns_number_total 2380
_reflns_threshold_expression I>2\s(I)
_cod_data_source_file c0dt00809e.txt
_cod_data_source_block compound2_s142
_cod_depositor_comments
;
The following automatic conversions were performed:

'_symmetry_cell_setting' value 'Monoclinic' changed to 'monoclinic'
according to /home/saulius/struct/CIF-dictionaries/cif_core.dic
dictionary named 'cif_core.dic' version 2.4.2 from 2011-04-26.

Automatic conversion script
Id: cif_fix_values 1891 2012-01-12 08:04:46Z andrius 
;
_cod_original_cell_volume 982.70(9)
_cod_original_sg_symbol_Hall '-P 2ybc '
_cod_original_sg_symbol_H-M 'P 1 21/c 1 '
_cod_database_code 7026864

loop_
_symmetry_equiv_pos_as_xyz
'x, y, z'
'-x, y+1/2, -z+1/2'
'-x, -y, -z'
'x, -y-1/2, z-1/2'

loop_
_atom_site_label
_atom_site_type_symbol
_atom_site_fract_x
_atom_site_fract_y
_atom_site_fract_z
_atom_site_U_iso_or_equiv
_atom_site_adp_type
_atom_site_occupancy
_atom_site_symmetry_multiplicity
_atom_site_calc_flag
O1 O 0.40088(8) 0.30935(13) 0.62951(8) 0.0248(2) Uani 1 1 d
C1 C 1.25003(14) 0.1116(2) 0.28994(14) 0.0357(4) Uani 1 1 d
C2 C 1.17613(12) 0.12326(19) 0.32246(11) 0.0258(3) Uani 1 1 d
C3 C 1.07361(11) 0.14659(18) 0.35645(11) 0.0230(3) Uani 1 1 d
C4 C 0.95203(11) 0.10609(19) 0.27570(12) 0.0236(3) Uani 1 1 d
C5 C 0.85597(12) 0.1465(2) 0.30516(12) 0.0252(3) Uani 1 1 d
C6 C 0.87747(11) 0.22834(18) 0.41236(11) 0.0224(3) Uani 1 1 d
C7 C 0.99857(12) 0.2616(2) 0.49327(12) 0.0246(3) Uani 1 1 d
C8 C 1.09593(11) 0.22297(18) 0.46662(11) 0.0222(3) Uani 1 1 d
C9 C 0.77583(12) 0.28795(18) 0.43765(11) 0.0242(3) Uani 1 1 d
C10 C 0.69521(12) 0.34740(19) 0.45684(11) 0.0237(3) Uani 1 1 d
C11 C 0.59589(10) 0.42378(18) 0.47859(10) 0.0211(3) Uani 1 1 d
C12 C 0.54684(11) 0.32261(18) 0.54349(11) 0.0213(3) Uani 1 1 d
C13 C 0.45195(11) 0.39771(18) 0.56529(10) 0.0204(3) Uani 1 1 d
C14 C 0.43604(14) 0.1189(2) 0.66258(15) 0.0320(3) Uani 1 1 d
H1 H 1.308(3) 0.104(4) 0.245(3) 0.099(9) Uiso 1 1 d
H4 H 0.9412(14) 0.056(3) 0.2099(15) 0.029(4) Uiso 1 1 d
H5 H 0.7743(16) 0.122(3) 0.2482(15) 0.032(4) Uiso 1 1 d
H7 H 1.0172(15) 0.322(2) 0.5693(15) 0.031(4) Uiso 1 1 d
H8 H 1.1735(16) 0.243(2) 0.5187(15) 0.029(4) Uiso 1 1 d
H12 H 0.5806(14) 0.200(2) 0.5724(14) 0.024(4) Uiso 1 1 d
H141 H 0.3879(16) 0.078(3) 0.7071(16) 0.041(5) Uiso 1 1 d
H142 H 0.5262(19) 0.113(3) 0.7175(18) 0.049(5) Uiso 1 1 d
H143 H 0.4140(17) 0.041(3) 0.5924(17) 0.043(5) Uiso 1 1 d

loop_
_atom_site_aniso_label
_atom_site_aniso_U_11
_atom_site_aniso_U_22
_atom_site_aniso_U_33
_atom_site_aniso_U_23
_atom_site_aniso_U_13
_atom_site_aniso_U_12
O1 0.0248(5) 0.0271(5) 0.0289(5) 0.0037(4) 0.0176(4) 0.0009(3)
C1 0.0343(8) 0.0348(8) 0.0423(8) 0.0057(6) 0.0202(7) 0.0061(6)
C2 0.0341(7) 0.0215(6) 0.0230(6) 0.0025(5) 0.0133(5) 0.0038(5)
C3 0.0233(6) 0.0232(6) 0.0282(6) 0.0021(5) 0.0165(5) 0.0030(4)
C4 0.0257(6) 0.0234(6) 0.0270(7) -0.0033(5) 0.0162(5) -0.0019(5)
C5 0.0207(6) 0.0298(7) 0.0265(6) 0.0003(5) 0.0115(5) -0.0001(5)
C6 0.0221(6) 0.0224(6) 0.0271(6) 0.0023(5) 0.0147(5) 0.0020(4)
C7 0.0244(6) 0.0273(7) 0.0249(6) -0.0024(5) 0.0132(5) 0.0017(5)
C8 0.0177(6) 0.0234(6) 0.0251(6) 0.0001(5) 0.0087(5) 0.0003(4)
C9 0.0249(6) 0.0235(7) 0.0235(6) 0.0021(5) 0.0097(5) -0.0011(5)
C10 0.0232(6) 0.0259(6) 0.0229(6) 0.0013(5) 0.0108(5) -0.0016(5)
C11 0.0171(5) 0.0262(6) 0.0215(6) -0.0022(5) 0.0096(4) -0.0003(4)
C12 0.0196(6) 0.0236(6) 0.0218(6) 0.0005(4) 0.0098(5) 0.0012(4)
C13 0.0175(5) 0.0257(6) 0.0202(6) -0.0007(4) 0.0102(4) -0.0019(4)
C14 0.0357(8) 0.0295(7) 0.0395(8) 0.0079(6) 0.0245(7) 0.0031(6)

loop_
_atom_type_symbol
_atom_type_description
_atom_type_scat_dispersion_real
_atom_type_scat_dispersion_imag
_atom_type_scat_source
C C 0.0033 0.0016 'International Tables Vol C Tables 4.2.6.8 and 6.1.1.4'
H H 0.0000 0.0000 'International Tables Vol C Tables 4.2.6.8 and 6.1.1.4'
O O 0.0106 0.0060 'International Tables Vol C Tables 4.2.6.8 and 6.1.1.4'

loop_
_geom_angle_atom_site_label_1
_geom_angle_atom_site_label_2
_geom_angle_atom_site_label_3
_geom_angle
_geom_angle_site_symmetry_1
_geom_angle_site_symmetry_3
_geom_angle_publ_flag
C13 O1 C14 117.33(10) . . yes
C2 C1 H1 170.5(17) . . ?
C1 C2 C3 175.51(15) . . yes
C4 C3 C8 119.74(11) . . yes
C4 C3 C2 120.04(11) . . yes
C8 C3 C2 120.04(11) . . yes
C5 C4 C3 119.13(12) . . yes
C5 C4 H4 123.1(10) . . ?
C3 C4 H4 117.8(10) . . ?
C4 C5 C6 121.21(12) . . yes
C4 C5 H5 117.7(10) . . ?
C6 C5 H5 121.0(10) . . ?
C5 C6 C7 119.10(11) . . yes
C5 C6 C9 120.79(11) . . yes
C7 C6 C9 120.03(11) . . yes
C8 C7 C6 121.01(12) . . yes
C8 C7 H7 117.6(10) . . ?
C6 C7 H7 121.3(10) . . ?
C7 C8 C3 119.72(11) . . yes
C7 C8 H8 121.1(11) . . ?
C3 C8 H8 119.2(11) . . ?
C10 C9 C6 175.85(14) . . yes
C9 C10 C11 178.72(14) . . yes
C12 C11 C13 119.46(11) . 3_666 yes
C12 C11 C10 120.78(12) . . yes
C13 C11 C10 119.76(11) 3_666 . yes
C13 C12 C11 120.57(12) . . yes
C13 C12 H12 121.3(9) . . ?
C11 C12 H12 118.2(9) . . ?
O1 C13 C12 124.02(12) . . yes
O1 C13 C11 116.00(10) . 3_666 yes
C12 C13 C11 119.97(11) . 3_666 yes
O1 C14 H141 105.5(11) . . ?
O1 C14 H142 110.0(12) . . ?
H141 C14 H142 107.8(15) . . ?
O1 C14 H143 109.6(11) . . ?
H141 C14 H143 110.4(16) . . ?
H142 C14 H143 113.3(15) . . ?

loop_
_geom_bond_atom_site_label_1
_geom_bond_atom_site_label_2
_geom_bond_distance
_geom_bond_site_symmetry_2
_geom_bond_publ_flag
O1 C13 1.3658(14) . yes
O1 C14 1.4264(17) . yes
C1 C2 1.1327(19) . yes
C1 H1 1.08(3) . ?
C2 C3 1.4810(17) . yes
C3 C4 1.4132(18) . yes
C3 C8 1.4150(18) . yes
C4 C5 1.3895(16) . yes
C4 H4 0.865(18) . ?
C5 C6 1.3986(18) . yes
C5 H5 0.956(18) . ?
C6 C7 1.4000(18) . yes
C6 C9 1.4549(17) . yes
C7 C8 1.3796(17) . yes
C7 H7 0.992(17) . ?
C8 H8 0.895(18) . ?
C9 C10 1.1759(18) . yes
C10 C11 1.4435(16) . yes
C11 C12 1.4000(17) . yes
C11 C13 1.4062(18) 3_666 yes
C12 C13 1.3920(16) . yes
C12 H12 0.965(17) . ?
C13 C11 1.4062(18) 3_666 ?
C14 H141 1.010(18) . ?
C14 H142 1.01(2) . ?
C14 H143 0.98(2) . ?
